data_7249458
loop_
_publ_author_name
'Chen, Meiling'
'Chen, Yuzhuo'
'Zhang, Ting'
'Zhang, Hua'
'Xiao, Zhiwen'
'Su, Zhongzhen'
'Wu, Yunan'

_publ_section_title
;
 Molecular design and functional outcomes of RTP and TADF traits in
 isomers
;
_journal_issue 44
_journal_name_full 'RSC Advances'
_journal_page_first 32221
_journal_page_last 32228
_journal_paper_doi 10.1039/D4RA05807K
_journal_volume 14
_journal_year 2024
_chemical_formula_moiety 'C33 H19 F3 N2 O2'
_chemical_formula_sum 'C33 H19 F3 N2 O2'
_chemical_formula_weight 532.50
_space_group_crystal_system monoclinic
_space_group_IT_number 14
_space_group_name_Hall '-P 2ybc'
_space_group_name_H-M_alt 'P 1 21/c 1'
_atom_sites_solution_hydrogens geom
_audit_creation_method SHELXL-2014/7
_audit_update_record
;
2024-05-04 deposited with the CCDC.	2024-10-07 downloaded from the CCDC.
;
_cell_angle_alpha 90
_cell_angle_beta 93.018(2)
_cell_angle_gamma 90
_cell_formula_units_Z 4
_cell_length_a 9.9594(3)
_cell_length_b 7.8920(2)
_cell_length_c 32.1717(9)
_cell_measurement_reflns_used 3471
_cell_measurement_temperature 273(2)
_cell_measurement_theta_max 73.0740
_cell_measurement_theta_min 4.4480
_cell_volume 2525.18(12)
_computing_structure_refinement 'SHELXL-2014/7 (Sheldrick, 2014)'
_diffrn_ambient_temperature 273(2)
_diffrn_measured_fraction_theta_full 0.986
_diffrn_measured_fraction_theta_max 0.954
_diffrn_measurement_device_type Cu
_diffrn_radiation_type CuK\a
_diffrn_radiation_wavelength 1.54184
_diffrn_reflns_av_R_equivalents 0.0544
_diffrn_reflns_av_unetI/netI 0.0774
_diffrn_reflns_Laue_measured_fraction_full 0.986
_diffrn_reflns_Laue_measured_fraction_max 0.954
_diffrn_reflns_limit_h_max 12
_diffrn_reflns_limit_h_min -7
_diffrn_reflns_limit_k_max 8
_diffrn_reflns_limit_k_min -9
_diffrn_reflns_limit_l_max 31
_diffrn_reflns_limit_l_min -39
_diffrn_reflns_number 8322
_diffrn_reflns_point_group_measured_fraction_full 0.986
_diffrn_reflns_point_group_measured_fraction_max 0.954
_diffrn_reflns_theta_full 67.684
_diffrn_reflns_theta_max 73.329
_diffrn_reflns_theta_min 4.446
_exptl_absorpt_coefficient_mu 0.860
_exptl_crystal_colour colourless
_exptl_crystal_density_diffrn 1.401
_exptl_crystal_description block
_exptl_crystal_F_000 1096
_refine_diff_density_max 0.310
_refine_diff_density_min -0.337
_refine_diff_density_rms 0.068
_refine_ls_extinction_method none
_refine_ls_goodness_of_fit_ref 1.049
_refine_ls_hydrogen_treatment constr
_refine_ls_matrix_type full
_refine_ls_number_parameters 361
_refine_ls_number_reflns 4836
_refine_ls_number_restraints 0
_refine_ls_restrained_S_all 1.049
_refine_ls_R_factor_all 0.0760
_refine_ls_R_factor_gt 0.0628
_refine_ls_shift/su_max 0.000
_refine_ls_shift/su_mean 0.000
_refine_ls_structure_factor_coef Fsqd
_refine_ls_weighting_details 'w=1/[\s^2^(Fo^2^)+(0.0840P)^2^+0.8478P] where P=(Fo^2^+2Fc^2^)/3'
_refine_ls_weighting_scheme calc
_refine_ls_wR_factor_gt 0.1616
_refine_ls_wR_factor_ref 0.1715
_reflns_Friedel_coverage 0.000
_reflns_number_gt 3900
_reflns_number_total 4836
_reflns_threshold_expression 'I > 2\s(I)'
_cod_data_source_file d4ra05807k2.cif
_cod_data_source_block 18111207
_cod_original_cell_volume 2525.17(12)
_cod_database_code 7249458
_shelx_shelxl_version_number 2014/7
_shelx_space_group_comment
;
The symmetry employed for this shelxl refinement is uniquely defined
by the following loop, which should always be used as a source of
symmetry information in preference to the above space-group names.
They are only intended as comments.
;
_olex2_refinement_description
;
1. Fixed Uiso
 At 1.2 times of:
  All C(H) groups
2.a Aromatic/amide H refined with riding coordinates:
 C009(H009), C00B(H00B), C00E(H00E), C00G(H00G), C00I(H00I), C00K(H00K),
 C00N(H00N), C00O(H00O), C00P(H00P), C00R(H00R), C00V(H00V), C00W(H00W),
 C00Y(H00Y), C00Z(H00Z), C010(H010), C011(H011), C012(H012), C013(H013),
 C014(H014)
;

loop_
_space_group_symop_operation_xyz
'x, y, z'
'-x, y+1/2, -z+1/2'
'-x, -y, -z'
'x, -y-1/2, z-1/2'

loop_
_atom_site_label
_atom_site_type_symbol
_atom_site_fract_x
_atom_site_fract_y
_atom_site_fract_z
_atom_site_U_iso_or_equiv
_atom_site_adp_type
_atom_site_occupancy
_atom_site_site_symmetry_order
_atom_site_calc_flag
_atom_site_refinement_flags_posn
_atom_site_refinement_flags_adp
_atom_site_refinement_flags_occupancy
_atom_site_disorder_assembly
_atom_site_disorder_group
O001 O 0.59196(16) 0.0292(2) 0.44674(5) 0.0319(4) Uani 1 1 d . . . . .
O002 O 1.03583(16) -0.1269(2) 0.46530(5) 0.0311(4) Uani 1 1 d . . . . .
F003 F 0.6562(2) -0.7881(2) 0.54467(7) 0.0579(5) Uani 1 1 d . . . . .
F004 F 0.52738(19) -0.6249(2) 0.57713(7) 0.0572(5) Uani 1 1 d . . . . .
F005 F 0.7345(2) -0.6536(3) 0.59777(7) 0.0708(7) Uani 1 1 d . . . . .
N006 N 0.80398(18) -0.0878(2) 0.46288(6) 0.0249(4) Uani 1 1 d . . . . .
N007 N 0.6908(2) 1.0345(2) 0.31147(6) 0.0299(4) Uani 1 1 d . . . . .
C008 C 0.7649(2) -0.2263(3) 0.48780(7) 0.0250(4) Uani 1 1 d . . . . .
C009 C 0.8623(2) 0.8644(3) 0.34860(7) 0.0261(4) Uani 1 1 d . . . . .
H009 H 0.9209 0.9561 0.3487 0.031 Uiso 1 1 calc R . . . .
C00A C 0.7964(2) 0.1626(3) 0.42527(6) 0.0241(4) Uani 1 1 d . . . . .
C00B C 0.9040(2) 0.7125(3) 0.36711(7) 0.0260(4) Uani 1 1 d . . . . .
H00B H 0.9905 0.7033 0.3793 0.031 Uiso 1 1 calc R . . . .
C00C C 0.8162(2) 0.5728(3) 0.36756(6) 0.0254(4) Uani 1 1 d . . . . .
C00D C 0.8559(2) 0.4119(3) 0.38851(6) 0.0255(4) Uani 1 1 d . . . . .
C00E C 0.7564(2) 0.3083(3) 0.40462(7) 0.0261(4) Uani 1 1 d . . . . .
H00E H 0.6659 0.3374 0.4014 0.031 Uiso 1 1 calc R . . . .
C00F C 0.9375(2) -0.0455(3) 0.45456(6) 0.0251(4) Uani 1 1 d . . . . .
C00G C 0.6630(2) -0.2042(3) 0.51514(7) 0.0268(4) Uani 1 1 d . . . . .
H00G H 0.6209 -0.0996 0.5172 0.032 Uiso 1 1 calc R . . . .
C00H C 0.9297(2) 0.1158(3) 0.43086(6) 0.0256(4) Uani 1 1 d . . . . .
C00I C 0.8296(2) -0.3826(3) 0.48485(7) 0.0279(4) Uani 1 1 d . . . . .
H00I H 0.8975 -0.3970 0.4664 0.034 Uiso 1 1 calc R . . . .
C00J C 0.7127(2) 0.0342(3) 0.44550(6) 0.0246(4) Uani 1 1 d . . . . .
C00K C 0.7917(2) -0.5164(3) 0.50972(7) 0.0298(5) Uani 1 1 d . . . . .
H00K H 0.8350 -0.6205 0.5082 0.036 Uiso 1 1 calc R . . . .
C00L C 0.7525(2) 1.1166(3) 0.27919(8) 0.0316(5) Uani 1 1 d . . . . .
C00M C 0.7340(2) 0.8799(3) 0.33004(7) 0.0267(4) Uani 1 1 d . . . . .
C00N C 0.6879(2) 0.5916(3) 0.34860(7) 0.0304(5) Uani 1 1 d . . . . .
H00N H 0.6285 0.5006 0.3487 0.036 Uiso 1 1 calc R . . . .
C00O C 0.9917(2) 0.3618(3) 0.39375(7) 0.0280(4) Uani 1 1 d . . . . .
H00O H 1.0576 0.4290 0.3826 0.034 Uiso 1 1 calc R . . . .
C00P C 1.0301(2) 0.2139(3) 0.41519(7) 0.0284(4) Uani 1 1 d . . . . .
H00P H 1.1201 0.1827 0.4188 0.034 Uiso 1 1 calc R . . . .
C00Q C 0.6896(2) -0.4946(3) 0.53675(7) 0.0288(4) Uani 1 1 d . . . . .
C00R C 0.6245(2) -0.3395(3) 0.53942(7) 0.0285(4) Uani 1 1 d . . . . .
H00R H 0.5552 -0.3264 0.5574 0.034 Uiso 1 1 calc R . . . .
C00S C 0.5705(2) 1.1167(3) 0.31862(8) 0.0329(5) Uani 1 1 d . . . . .
C00T C 0.5547(3) 1.2529(3) 0.29040(8) 0.0375(5) Uani 1 1 d . . . . .
C00U C 0.6709(3) 1.2536(3) 0.26551(8) 0.0372(5) Uani 1 1 d . . . . .
C00V C 0.6465(2) 0.7410(3) 0.32972(7) 0.0315(5) Uani 1 1 d . . . . .
H00V H 0.5609 0.7495 0.3169 0.038 Uiso 1 1 calc R . . . .
C00W C 0.8696(3) 1.0739(3) 0.25981(8) 0.0380(5) Uani 1 1 d . . . . .
H00W H 0.9218 0.9816 0.2686 0.046 Uiso 1 1 calc R . . . .
C00X C 0.6510(3) -0.6394(3) 0.56410(9) 0.0369(5) Uani 1 1 d . . . . .
C00Y C 0.4781(3) 1.0838(4) 0.34817(8) 0.0415(6) Uani 1 1 d . . . . .
H00Y H 0.4900 0.9950 0.3670 0.050 Uiso 1 1 calc R . . . .
C00Z C 0.4411(3) 1.3561(4) 0.29108(11) 0.0500(7) Uani 1 1 d . . . . .
H00Z H 0.4288 1.4453 0.2724 0.060 Uiso 1 1 calc R . . . .
C010 C 0.9048(3) 1.1749(5) 0.22691(10) 0.0515(7) Uani 1 1 d . . . . .
H010 H 0.9830 1.1504 0.2135 0.062 Uiso 1 1 calc R . . . .
C011 C 0.7101(3) 1.3538(4) 0.23240(11) 0.0522(8) Uani 1 1 d . . . . .
H011 H 0.6587 1.4466 0.2235 0.063 Uiso 1 1 calc R . . . .
C012 C 0.3666(3) 1.1899(5) 0.34843(10) 0.0557(8) Uani 1 1 d . . . . .
H012 H 0.3027 1.1717 0.3680 0.067 Uiso 1 1 calc R . . . .
C013 C 0.3476(3) 1.3230(5) 0.32004(11) 0.0591(9) Uani 1 1 d . . . . .
H013 H 0.2709 1.3899 0.3207 0.071 Uiso 1 1 calc R . . . .
C014 C 0.8261(3) 1.3124(5) 0.21334(11) 0.0598(9) Uani 1 1 d . . . . .
H014 H 0.8525 1.3772 0.1910 0.072 Uiso 1 1 calc R . . . .

loop_
_atom_site_aniso_label
_atom_site_aniso_U_11
_atom_site_aniso_U_22
_atom_site_aniso_U_33
_atom_site_aniso_U_23
_atom_site_aniso_U_13
_atom_site_aniso_U_12
O001 0.0224(8) 0.0296(8) 0.0433(9) 0.0088(6) -0.0017(6) 0.0026(6)
O002 0.0242(7) 0.0275(8) 0.0413(8) 0.0034(6) -0.0004(6) 0.0080(6)
F003 0.0613(11) 0.0207(7) 0.0934(14) 0.0015(8) 0.0197(10) -0.0069(7)
F004 0.0479(10) 0.0398(9) 0.0865(13) 0.0183(8) 0.0281(9) 0.0019(7)
F005 0.0753(13) 0.0645(13) 0.0694(12) 0.0388(10) -0.0262(10) -0.0281(11)
N006 0.0227(9) 0.0207(8) 0.0311(8) 0.0012(6) -0.0018(7) 0.0049(7)
N007 0.0282(9) 0.0231(9) 0.0379(10) 0.0025(7) -0.0015(8) 0.0027(7)
C008 0.0237(9) 0.0201(9) 0.0306(10) -0.0008(7) -0.0048(8) 0.0012(8)
C009 0.0270(10) 0.0224(9) 0.0289(9) 0.0001(7) 0.0013(8) -0.0010(8)
C00A 0.0215(10) 0.0230(9) 0.0275(9) -0.0009(7) -0.0019(8) 0.0012(8)
C00B 0.0235(10) 0.0247(10) 0.0295(9) 0.0001(8) -0.0015(8) -0.0006(8)
C00C 0.0272(10) 0.0227(9) 0.0261(9) 0.0004(7) 0.0005(8) -0.0011(8)
C00D 0.0269(10) 0.0220(9) 0.0271(9) -0.0011(7) -0.0029(8) 0.0007(8)
C00E 0.0238(10) 0.0237(9) 0.0304(10) 0.0015(8) -0.0025(8) 0.0029(8)
C00F 0.0229(10) 0.0247(10) 0.0274(9) -0.0021(7) 0.0001(8) 0.0040(8)
C00G 0.0234(10) 0.0193(9) 0.0373(11) -0.0004(8) -0.0022(8) 0.0030(8)
C00H 0.0263(10) 0.0222(9) 0.0279(9) -0.0022(7) -0.0014(8) 0.0033(8)
C00I 0.0286(11) 0.0223(10) 0.0329(10) -0.0027(8) 0.0009(8) 0.0041(8)
C00J 0.0262(11) 0.0198(9) 0.0272(9) 0.0015(7) -0.0036(8) 0.0043(8)
C00K 0.0298(11) 0.0184(9) 0.0406(11) -0.0014(8) -0.0032(9) 0.0038(8)
C00L 0.0348(12) 0.0206(10) 0.0383(11) 0.0046(8) -0.0087(9) -0.0046(9)
C00M 0.0304(10) 0.0220(10) 0.0278(9) 0.0007(7) 0.0009(8) 0.0020(8)
C00N 0.0286(11) 0.0253(10) 0.0366(11) 0.0047(8) -0.0059(9) -0.0053(8)
C00O 0.0251(10) 0.0264(10) 0.0323(10) 0.0027(8) -0.0003(8) -0.0012(8)
C00P 0.0220(10) 0.0265(10) 0.0365(11) 0.0013(8) -0.0010(8) 0.0037(8)
C00Q 0.0269(10) 0.0202(10) 0.0387(11) 0.0011(8) -0.0050(8) -0.0015(8)
C00R 0.0237(10) 0.0246(10) 0.0372(11) 0.0016(8) 0.0020(8) -0.0002(8)
C00S 0.0311(11) 0.0295(11) 0.0367(11) -0.0082(9) -0.0108(9) 0.0058(9)
C00T 0.0387(13) 0.0251(11) 0.0467(13) -0.0061(9) -0.0179(10) 0.0038(9)
C00U 0.0375(12) 0.0225(10) 0.0494(13) 0.0052(9) -0.0172(11) -0.0051(9)
C00V 0.0270(10) 0.0285(11) 0.0380(11) 0.0054(9) -0.0085(9) -0.0010(9)
C00W 0.0349(12) 0.0352(12) 0.0433(13) 0.0076(10) -0.0025(10) -0.0070(10)
C00X 0.0323(12) 0.0239(10) 0.0542(14) 0.0058(10) -0.0007(10) -0.0039(9)
C00Y 0.0334(13) 0.0529(15) 0.0374(12) -0.0086(11) -0.0049(10) 0.0086(12)
C00Z 0.0427(15) 0.0360(13) 0.0683(18) -0.0103(12) -0.0257(14) 0.0140(12)
C010 0.0414(14) 0.0588(18) 0.0536(16) 0.0189(14) -0.0030(12) -0.0142(14)
C011 0.0499(16) 0.0373(14) 0.0665(18) 0.0251(13) -0.0239(14) -0.0135(12)
C012 0.0356(14) 0.079(2) 0.0515(15) -0.0262(16) -0.0030(12) 0.0161(15)
C013 0.0459(16) 0.0596(19) 0.069(2) -0.0243(16) -0.0201(15) 0.0274(15)
C014 0.0511(18) 0.064(2) 0.0631(18) 0.0360(16) -0.0128(15) -0.0226(16)

loop_
_atom_type_symbol
_atom_type_description
_atom_type_scat_dispersion_real
_atom_type_scat_dispersion_imag
_atom_type_scat_source
C C 0.0181 0.0091 'International Tables Vol C Tables 4.2.6.8 and 6.1.1.4'
H H 0.0000 0.0000 'International Tables Vol C Tables 4.2.6.8 and 6.1.1.4'
F F 0.0727 0.0534 'International Tables Vol C Tables 4.2.6.8 and 6.1.1.4'
N N 0.0311 0.0180 'International Tables Vol C Tables 4.2.6.8 and 6.1.1.4'
O O 0.0492 0.0322 'International Tables Vol C Tables 4.2.6.8 and 6.1.1.4'

loop_
_geom_angle_atom_site_label_1
_geom_angle_atom_site_label_2
_geom_angle_atom_site_label_3
_geom_angle
_geom_angle_site_symmetry_1
_geom_angle_site_symmetry_3
_geom_angle_publ_flag
C00F N006 C008 125.28(18) . . ?
C00F N006 C00J 110.83(18) . . ?
C00J N006 C008 123.74(18) . . ?
C00L N007 C00M 125.3(2) . . ?
C00S N007 C00L 108.9(2) . . ?
C00S N007 C00M 125.3(2) . . ?
C00G C008 N006 119.44(19) . . ?
C00G C008 C00I 120.6(2) . . ?
C00I C008 N006 119.97(19) . . ?
C00B C009 H009 119.7 . . ?
C00M C009 H009 119.7 . . ?
C00M C009 C00B 120.5(2) . . ?
C00E C00A C00H 122.6(2) . . ?
C00E C00A C00J 128.80(19) . . ?
C00H C00A C00J 108.60(18) . . ?
C009 C00B H00B 119.8 . . ?
C009 C00B C00C 120.5(2) . . ?
C00C C00B H00B 119.8 . . ?
C00B C00C C00D 121.6(2) . . ?
C00N C00C C00B 117.9(2) . . ?
C00N C00C C00D 120.46(19) . . ?
C00E C00D C00C 119.3(2) . . ?
C00E C00D C00O 118.92(19) . . ?
C00O C00D C00C 121.7(2) . . ?
C00A C00E C00D 118.1(2) . . ?
C00A C00E H00E 120.9 . . ?
C00D C00E H00E 120.9 . . ?
O002 C00F N006 125.4(2) . . ?
O002 C00F C00H 128.6(2) . . ?
N006 C00F C00H 106.02(18) . . ?
C008 C00G H00G 120.2 . . ?
C008 C00G C00R 119.5(2) . . ?
C00R C00G H00G 120.2 . . ?
C00A C00H C00F 108.68(19) . . ?
C00A C00H C00P 120.8(2) . . ?
C00P C00H C00F 130.5(2) . . ?
C008 C00I H00I 120.3 . . ?
C00K C00I C008 119.5(2) . . ?
C00K C00I H00I 120.3 . . ?
O001 C00J N006 125.7(2) . . ?
O001 C00J C00A 128.40(19) . . ?
N006 C00J C00A 105.86(18) . . ?
C00I C00K H00K 120.0 . . ?
C00Q C00K C00I 119.9(2) . . ?
C00Q C00K H00K 120.0 . . ?
N007 C00L C00U 108.6(2) . . ?
C00W C00L N007 129.3(2) . . ?
C00W C00L C00U 121.9(2) . . ?
C009 C00M N007 120.7(2) . . ?
C009 C00M C00V 119.5(2) . . ?
C00V C00M N007 119.7(2) . . ?
C00C C00N H00N 119.0 . . ?
C00V C00N C00C 122.0(2) . . ?
C00V C00N H00N 119.0 . . ?
C00D C00O H00O 119.0 . . ?
C00P C00O C00D 121.9(2) . . ?
C00P C00O H00O 119.0 . . ?
C00H C00P C00O 117.6(2) . . ?
C00H C00P H00P 121.2 . . ?
C00O C00P H00P 121.2 . . ?
C00K C00Q C00R 120.6(2) . . ?
C00K C00Q C00X 119.5(2) . . ?
C00R C00Q C00X 119.9(2) . . ?
C00G C00R C00Q 119.9(2) . . ?
C00G C00R H00R 120.1 . . ?
C00Q C00R H00R 120.1 . . ?
N007 C00S C00T 108.4(2) . . ?
C00Y C00S N007 129.5(2) . . ?
C00Y C00S C00T 122.1(2) . . ?
C00S C00T C00U 107.2(2) . . ?
C00Z C00T C00S 119.8(3) . . ?
C00Z C00T C00U 133.0(3) . . ?
C00L C00U C00T 106.9(2) . . ?
C011 C00U C00L 119.5(3) . . ?
C011 C00U C00T 133.6(3) . . ?
C00M C00V H00V 120.2 . . ?
C00N C00V C00M 119.6(2) . . ?
C00N C00V H00V 120.2 . . ?
C00L C00W H00W 121.5 . . ?
C010 C00W C00L 117.1(3) . . ?
C010 C00W H00W 121.5 . . ?
F003 C00X F005 105.6(2) . . ?
F003 C00X C00Q 112.2(2) . . ?
F004 C00X F003 106.5(2) . . ?
F004 C00X F005 107.5(3) . . ?
F004 C00X C00Q 112.9(2) . . ?
F005 C00X C00Q 111.8(2) . . ?
C00S C00Y H00Y 121.6 . . ?
C00S C00Y C012 116.9(3) . . ?
C012 C00Y H00Y 121.6 . . ?
C00T C00Z H00Z 120.7 . . ?
C013 C00Z C00T 118.5(3) . . ?
C013 C00Z H00Z 120.7 . . ?
C00W C010 H010 119.1 . . ?
C00W C010 C014 121.7(3) . . ?
C014 C010 H010 119.1 . . ?
C00U C011 H011 120.7 . . ?
C014 C011 C00U 118.7(3) . . ?
C014 C011 H011 120.7 . . ?
C00Y C012 H012 119.1 . . ?
C00Y C012 C013 121.9(3) . . ?
C013 C012 H012 119.1 . . ?
C00Z C013 C012 120.8(3) . . ?
C00Z C013 H013 119.6 . . ?
C012 C013 H013 119.6 . . ?
C010 C014 H014 119.5 . . ?
C011 C014 C010 121.1(3) . . ?
C011 C014 H014 119.5 . . ?

loop_
_geom_bond_atom_site_label_1
_geom_bond_atom_site_label_2
_geom_bond_distance
_geom_bond_site_symmetry_2
_geom_bond_publ_flag
O001 C00J 1.206(3) . ?
O002 C00F 1.206(3) . ?
F003 C00X 1.333(3) . ?
F004 C00X 1.326(3) . ?
F005 C00X 1.336(4) . ?
N006 C008 1.422(3) . ?
N006 C00F 1.411(3) . ?
N006 C00J 1.418(3) . ?
N007 C00L 1.394(3) . ?
N007 C00M 1.416(3) . ?
N007 C00S 1.392(3) . ?
C008 C00G 1.388(3) . ?
C008 C00I 1.397(3) . ?
C009 H009 0.9300 . ?
C009 C00B 1.392(3) . ?
C009 C00M 1.387(3) . ?
C00A C00E 1.377(3) . ?
C00A C00H 1.380(3) . ?
C00A C00J 1.484(3) . ?
C00B H00B 0.9300 . ?
C00B C00C 1.408(3) . ?
C00C C00D 1.481(3) . ?
C00C C00N 1.394(3) . ?
C00D C00E 1.405(3) . ?
C00D C00O 1.411(3) . ?
C00E H00E 0.9300 . ?
C00F C00H 1.484(3) . ?
C00G H00G 0.9300 . ?
C00G C00R 1.389(3) . ?
C00H C00P 1.381(3) . ?
C00I H00I 0.9300 . ?
C00I C00K 1.389(3) . ?
C00K H00K 0.9300 . ?
C00K C00Q 1.383(3) . ?
C00L C00U 1.409(3) . ?
C00L C00W 1.392(4) . ?
C00M C00V 1.400(3) . ?
C00N H00N 0.9300 . ?
C00N C00V 1.380(3) . ?
C00O H00O 0.9300 . ?
C00O C00P 1.399(3) . ?
C00P H00P 0.9300 . ?
C00Q C00R 1.390(3) . ?
C00Q C00X 1.504(3) . ?
C00R H00R 0.9300 . ?
C00S C00T 1.410(4) . ?
C00S C00Y 1.382(4) . ?
C00T C00U 1.441(4) . ?
C00T C00Z 1.395(4) . ?
C00U C011 1.399(4) . ?
C00V H00V 0.9300 . ?
C00W H00W 0.9300 . ?
C00W C010 1.385(4) . ?
C00Y H00Y 0.9300 . ?
C00Y C012 1.391(4) . ?
C00Z H00Z 0.9300 . ?
C00Z C013 1.377(6) . ?
C010 H010 0.9300 . ?
C010 C014 1.396(5) . ?
C011 H011 0.9300 . ?
C011 C014 1.376(6) . ?
C012 H012 0.9300 . ?
C012 C013 1.398(6) . ?
C013 H013 0.9300 . ?
C014 H014 0.9300 . ?
